data_2223272
loop_
_publ_author_name
'Nayak, Susanta K.'
'Reddy, M. Kishore'
'Guru Row, T. N.'

_publ_section_title
;
 4-Chloro-<i>N</i>-(3-chlorophenyl)benzamide
;
_journal_coeditor_code BG2292
_journal_issue 10
_journal_name_full 'Acta Crystallographica Section E'
_journal_page_first o2434
_journal_paper_doi 10.1107/S1600536809034308
_journal_volume 65
_journal_year 2009
_chemical_formula_iupac 'C13 H9 Cl2 N O'
_chemical_formula_moiety 'C13 H9 Cl2 N O'
_chemical_formula_sum 'C13 H9 Cl2 N O'
_chemical_formula_weight 266.11
_chemical_name_systematic
;
4-Chloro-<i>N</i>-(3-chlorophenyl)benzamide
;
_space_group_IT_number 14
_symmetry_cell_setting monoclinic
_symmetry_space_group_name_Hall '-P 2ybc'
_symmetry_space_group_name_H-M 'P 1 21/c 1'
_atom_sites_solution_hydrogens geom
_atom_sites_solution_primary direct
_atom_sites_solution_secondary difmap
_cell_angle_alpha 90
_cell_angle_beta 90.265(11)
_cell_angle_gamma 90
_cell_formula_units_Z 4
_cell_length_a 12.8696(15)
_cell_length_b 9.7485(10)
_cell_length_c 9.8243(12)
_cell_measurement_reflns_used 350
_cell_measurement_temperature 292(2)
_cell_measurement_theta_max 27.98
_cell_measurement_theta_min 0.97
_cell_volume 1232.5(2)
_computing_cell_refinement
;
CrysAlis Pro (Oxford Diffraction, 2009)
;
_computing_data_collection
;
CrysAlis Pro (Oxford Diffraction, 2009)
;
_computing_data_reduction
;
CrysAlis Pro (Oxford Diffraction, 2009)
;
_computing_molecular_graphics 'ORTEP-3 for Windows (Farrugia, 1997) and CAMERON (Watkin <i>et al.</i>, 1993)'
_computing_publication_material 'PLATON (Spek, 2009)'
_computing_structure_refinement 'SHELXL97 (Sheldrick, 2008)'
_computing_structure_solution 'SHELXS97 (Sheldrick, 2008)'
_diffrn_ambient_temperature 292(2)
_diffrn_detector_area_resol_mean 16.0839
_diffrn_measured_fraction_theta_full 0.999
_diffrn_measured_fraction_theta_max 0.999
_diffrn_measurement_device_type 'Oxford Diffraction Xcalibur diffractometer with an Eos (Nova) detector'
_diffrn_measurement_method \w
_diffrn_radiation_monochromator graphite
_diffrn_radiation_source 'Enhance (Mo) X-ray Source'
_diffrn_radiation_type 'Mo K\a'
_diffrn_radiation_wavelength 0.7107
_diffrn_reflns_av_R_equivalents 0.0414
_diffrn_reflns_av_sigmaI/netI 0.0313
_diffrn_reflns_limit_h_max 15
_diffrn_reflns_limit_h_min -15
_diffrn_reflns_limit_k_max 12
_diffrn_reflns_limit_k_min -12
_diffrn_reflns_limit_l_max 12
_diffrn_reflns_limit_l_min -12
_diffrn_reflns_number 13416
_diffrn_reflns_reduction_process
;
;
_diffrn_reflns_theta_full 26.00
_diffrn_reflns_theta_max 26.00
_diffrn_reflns_theta_min 3.17
_exptl_absorpt_coefficient_mu 0.507
_exptl_absorpt_correction_T_max 0.9098
_exptl_absorpt_correction_T_min 0.8152
_exptl_absorpt_correction_type multi-scan
_exptl_absorpt_process_details '(CrysAlis Pro; Oxford Diffraction, 2009)'
_exptl_crystal_colour colorless
_exptl_crystal_density_diffrn 1.434
_exptl_crystal_density_method 'Not Measured'
_exptl_crystal_description plate
_exptl_crystal_F_000 544
_exptl_crystal_size_max 0.42
_exptl_crystal_size_mid 0.28
_exptl_crystal_size_min 0.19
_refine_diff_density_max 0.160
_refine_diff_density_min -0.214
_refine_ls_extinction_method none
_refine_ls_goodness_of_fit_ref 1.028
_refine_ls_hydrogen_treatment constr
_refine_ls_matrix_type full
_refine_ls_number_parameters 155
_refine_ls_number_reflns 2407
_refine_ls_number_restraints 0
_refine_ls_restrained_S_all 1.028
_refine_ls_R_factor_all 0.0611
_refine_ls_R_factor_gt 0.0380
_refine_ls_shift/su_max 0.001
_refine_ls_shift/su_mean 0.000
_refine_ls_structure_factor_coef Fsqd
_refine_ls_weighting_details 'calc w=1/[\s^2^(Fo^2^)+(0.0559P)^2^] where P=(Fo^2^+2Fc^2^)/3'
_refine_ls_weighting_scheme calc
_refine_ls_wR_factor_gt 0.0982
_refine_ls_wR_factor_ref 0.1043
_reflns_number_gt 1678
_reflns_number_total 2407
_reflns_threshold_expression I>2\s(I)
_cod_data_source_file bg2292.cif
_cod_data_source_block I
_cod_depositor_comments
;
The following automatic conversions were performed:
'_symmetry_cell_setting' value 'Monoclinic' changed to 'monoclinic'
according to '/home/saulius/struct/CIF-dictionaries/cif_core.dic'
dictionary named 'cif_core.dic' version 2.4.1 from 2010-06-29.

Automatic conversion script
Id: cif_fix_enum 1527 2010-12-29 10:47:43Z saulius 

The following automatic conversions were performed:

'_symmetry_cell_setting' value 'Monoclinic' changed to 'monoclinic'
according to /home/saulius/struct/CIF-dictionaries/cif_core.dic
dictionary named 'cif_core.dic' version 2.4.1 from 2010-06-29.

Automatic conversion script
Id: cif_fix_values 1715 2011-07-08 13:25:40Z adriana 
;
_cod_original_sg_symbol_H-M 'P 21/c'
_cod_database_code 2223272
_cod_database_fobs_code 2223272

loop_
_symmetry_equiv_pos_site_id
_symmetry_equiv_pos_as_xyz
1 x,y,z
2 -x,1/2+y,1/2-z
3 -x,-y,-z
4 x,1/2-y,1/2+z

loop_
_atom_site_type_symbol
_atom_site_label
_atom_site_fract_x
_atom_site_fract_y
_atom_site_fract_z
_atom_site_U_iso_or_equiv
_atom_site_adp_type
_atom_site_calc_flag
_atom_site_refinement_flags
_atom_site_occupancy
_atom_site_disorder_assembly
_atom_site_disorder_group
Cl Cl2 -0.01097(5) 1.07010(7) 0.17348(7) 0.0830(3) Uani d . 1 . .
Cl Cl1 0.45841(6) 0.16654(6) 0.53117(7) 0.0811(3) Uani d . 1 . .
O O1 0.27955(14) 0.79207(16) 0.68009(14) 0.0682(5) Uani d . 1 . .
N N1 0.24298(14) 0.79496(18) 0.45618(16) 0.0512(4) Uani d . 1 . .
H H1N 0.2531 0.7516 0.3812 0.061 Uiso calc R 1 . .
C C7 0.28063(16) 0.7347(2) 0.56910(19) 0.0485(5) Uani d . 1 . .
C C1 0.32291(15) 0.5931(2) 0.55447(18) 0.0459(5) Uani d . 1 . .
C C9 0.12551(16) 0.9361(2) 0.3325(2) 0.0513(5) Uani d . 1 . .
H H9 0.1205 0.8662 0.2683 0.062 Uiso calc R 1 . .
C C8 0.18891(16) 0.9205(2) 0.44516(19) 0.0464(5) Uani d . 1 . .
C C6 0.29668(18) 0.5044(2) 0.4485(2) 0.0561(6) Uani d . 1 . .
H H6 0.2510 0.5339 0.3810 0.067 Uiso calc R 1 . .
C C2 0.39013(18) 0.5444(2) 0.6539(2) 0.0599(6) Uani d . 1 . .
H H2 0.4077 0.6010 0.7267 0.072 Uiso calc R 1 . .
C C13 0.19596(19) 1.0256(2) 0.5399(2) 0.0602(6) Uani d . 1 . .
H H13 0.2385 1.0167 0.6162 0.072 Uiso calc R 1 . .
C C3 0.43165(19) 0.4141(2) 0.6475(2) 0.0634(6) Uani d . 1 . .
H H3 0.4773 0.3836 0.7147 0.076 Uiso calc R 1 . .
C C4 0.40478(17) 0.3300(2) 0.5410(2) 0.0559(6) Uani d . 1 . .
C C5 0.33695(18) 0.3742(2) 0.4418(2) 0.0602(6) Uani d . 1 . .
H H5 0.3185 0.3162 0.3705 0.072 Uiso calc R 1 . .
C C11 0.0749(2) 1.1604(2) 0.4082(3) 0.0699(7) Uani d . 1 . .
H H11 0.0364 1.2403 0.3963 0.084 Uiso calc R 1 . .
C C10 0.06962(18) 1.0554(2) 0.3151(2) 0.0577(6) Uani d . 1 . .
C C12 0.1386(2) 1.1438(3) 0.5190(3) 0.0748(7) Uani d . 1 . .
H H12 0.1434 1.2143 0.5825 0.090 Uiso calc R 1 . .

loop_
_atom_site_aniso_label
_atom_site_aniso_U_11
_atom_site_aniso_U_22
_atom_site_aniso_U_33
_atom_site_aniso_U_12
_atom_site_aniso_U_13
_atom_site_aniso_U_23
Cl2 0.0831(5) 0.0747(5) 0.0911(5) 0.0067(3) -0.0221(4) 0.0229(3)
Cl1 0.0923(5) 0.0617(4) 0.0892(5) 0.0194(3) -0.0156(4) 0.0071(3)
O1 0.1067(13) 0.0635(9) 0.0343(8) 0.0055(9) 0.0007(8) -0.0038(7)
N1 0.0644(11) 0.0550(10) 0.0343(9) 0.0082(9) -0.0023(8) -0.0031(7)
C7 0.0550(13) 0.0561(13) 0.0344(11) -0.0050(10) 0.0026(9) 0.0013(10)
C1 0.0491(12) 0.0533(13) 0.0351(10) -0.0028(10) -0.0013(9) 0.0045(9)
C9 0.0556(13) 0.0462(12) 0.0520(13) -0.0034(10) 0.0010(10) 0.0026(9)
C8 0.0492(12) 0.0462(12) 0.0439(11) -0.0008(9) 0.0080(9) 0.0015(9)
C6 0.0640(14) 0.0567(14) 0.0475(12) 0.0033(11) -0.0149(11) 0.0039(10)
C2 0.0721(15) 0.0671(15) 0.0402(12) 0.0010(12) -0.0125(11) 0.0003(10)
C13 0.0698(15) 0.0545(14) 0.0562(13) -0.0013(12) -0.0024(12) -0.0046(11)
C3 0.0696(15) 0.0708(16) 0.0497(13) 0.0078(12) -0.0142(12) 0.0146(11)
C4 0.0595(14) 0.0525(13) 0.0557(13) 0.0053(10) -0.0036(11) 0.0106(10)
C5 0.0723(15) 0.0546(14) 0.0536(13) 0.0021(12) -0.0141(11) -0.0016(11)
C11 0.0802(17) 0.0479(14) 0.0816(18) 0.0108(12) 0.0045(15) 0.0070(12)
C10 0.0582(14) 0.0512(13) 0.0638(14) 0.0002(11) 0.0019(11) 0.0132(11)
C12 0.096(2) 0.0515(15) 0.0774(17) 0.0021(14) 0.0097(16) -0.0137(13)

loop_
_atom_type_symbol
_atom_type_description
_atom_type_scat_dispersion_real
_atom_type_scat_dispersion_imag
_atom_type_scat_source
O O 0.0106 0.0060 'International Tables Vol C Tables 4.2.6.8 and 6.1.1.4'
N N 0.0061 0.0033 'International Tables Vol C Tables 4.2.6.8 and 6.1.1.4'
Cl Cl 0.1484 0.1585 'International Tables Vol C Tables 4.2.6.8 and 6.1.1.4'
H H 0.0000 0.0000 'International Tables Vol C Tables 4.2.6.8 and 6.1.1.4'
C C 0.0033 0.0016 'International Tables Vol C Tables 4.2.6.8 and 6.1.1.4'

loop_
_geom_angle_atom_site_label_1
_geom_angle_atom_site_label_2
_geom_angle_atom_site_label_3
_geom_angle_site_symmetry_1
_geom_angle_site_symmetry_3
_geom_angle
_geom_angle_publ_flag
C7 N1 C8 . . 128.18(17) ?
C7 N1 H1N . . 115.9 ?
C8 N1 H1N . . 115.9 ?
O1 C7 N1 . . 121.9(2) ?
O1 C7 C1 . . 120.94(18) ?
N1 C7 C1 . . 117.11(17) ?
C2 C1 C6 . . 117.5(2) ?
C2 C1 C7 . . 118.44(18) ?
C6 C1 C7 . . 124.01(17) ?
C10 C9 C8 . . 119.9(2) ?
C10 C9 H9 . . 120.1 ?
C8 C9 H9 . . 120.1 ?
C9 C8 C13 . . 119.6(2) ?
C9 C8 N1 . . 116.49(18) ?
C13 C8 N1 . . 123.91(19) ?
C5 C6 C1 . . 121.30(19) ?
C5 C6 H6 . . 119.4 ?
C1 C6 H6 . . 119.4 ?
C3 C2 C1 . . 121.6(2) ?
C3 C2 H2 . . 119.2 ?
C1 C2 H2 . . 119.2 ?
C12 C13 C8 . . 118.8(2) ?
C12 C13 H13 . . 120.6 ?
C8 C13 H13 . . 120.6 ?
C4 C3 C2 . . 119.22(19) ?
C4 C3 H3 . . 120.4 ?
C2 C3 H3 . . 120.4 ?
C3 C4 C5 . . 120.7(2) ?
C3 C4 Cl1 . . 119.41(17) ?
C5 C4 Cl1 . . 119.90(18) ?
C6 C5 C4 . . 119.6(2) ?
C6 C5 H5 . . 120.2 ?
C4 C5 H5 . . 120.2 ?
C12 C11 C10 . . 117.9(2) ?
C12 C11 H11 . . 121.0 ?
C10 C11 H11 . . 121.0 ?
C11 C10 C9 . . 121.5(2) ?
C11 C10 Cl2 . . 119.93(18) ?
C9 C10 Cl2 . . 118.53(18) ?
C11 C12 C13 . . 122.3(2) ?
C11 C12 H12 . . 118.9 ?
C13 C12 H12 . . 118.9 ?

loop_
_geom_bond_atom_site_label_1
_geom_bond_atom_site_label_2
_geom_bond_site_symmetry_2
_geom_bond_distance
_geom_bond_publ_flag
Cl2 C10 . 1.738(2) ?
Cl1 C4 . 1.740(2) ?
O1 C7 . 1.226(2) ?
N1 C7 . 1.344(2) ?
N1 C8 . 1.412(3) ?
N1 H1N . 0.8600 ?
C7 C1 . 1.491(3) ?
C1 C2 . 1.385(3) ?
C1 C6 . 1.394(3) ?
C9 C10 . 1.378(3) ?
C9 C8 . 1.381(3) ?
C9 H9 . 0.9300 ?
C8 C13 . 1.386(3) ?
C6 C5 . 1.372(3) ?
C6 H6 . 0.9300 ?
C2 C3 . 1.380(3) ?
C2 H2 . 0.9300 ?
C13 C12 . 1.384(3) ?
C13 H13 . 0.9300 ?
C3 C4 . 1.373(3) ?
C3 H3 . 0.9300 ?
C4 C5 . 1.375(3) ?
C5 H5 . 0.9300 ?
C11 C12 . 1.369(4) ?
C11 C10 . 1.374(3) ?
C11 H11 . 0.9300 ?
C12 H12 . 0.9300 ?

loop_
_geom_hbond_atom_site_label_D
_geom_hbond_atom_site_label_H
_geom_hbond_atom_site_label_A
_geom_hbond_site_symmetry_A
_geom_hbond_distance_DH
_geom_hbond_distance_HA
_geom_hbond_distance_DA
_geom_hbond_angle_DHA
_geom_hbond_publ_flag
N1 H1N O1 4_564 0.8600 2.0500 2.883(2) 163.00 yes
C13 H13 O1 . 0.9300 2.3400 2.868(3) 116.00 yes

loop_
_geom_torsion_atom_site_label_1
_geom_torsion_atom_site_label_2
_geom_torsion_atom_site_label_3
_geom_torsion_atom_site_label_4
_geom_torsion_site_symmetry_1
_geom_torsion_site_symmetry_2
_geom_torsion_site_symmetry_3
_geom_torsion_site_symmetry_4
_geom_torsion
_geom_torsion_publ_flag
C8 N1 C7 O1 . . . . -6.8(3) ?
C8 N1 C7 C1 . . . . 172.39(18) ?
O1 C7 C1 C2 . . . . -20.6(3) ?
N1 C7 C1 C2 . . . . 160.2(2) ?
O1 C7 C1 C6 . . . . 157.4(2) ?
N1 C7 C1 C6 . . . . -21.8(3) ?
C10 C9 C8 C13 . . . . -0.2(3) ?
C10 C9 C8 N1 . . . . 179.50(18) ?
C7 N1 C8 C9 . . . . -156.2(2) ?
C7 N1 C8 C13 . . . . 23.4(3) ?
C2 C1 C6 C5 . . . . -0.8(3) ?
C7 C1 C6 C5 . . . . -178.9(2) ?
C6 C1 C2 C3 . . . . 1.3(3) ?
C7 C1 C2 C3 . . . . 179.5(2) ?
C9 C8 C13 C12 . . . . 0.2(3) ?
N1 C8 C13 C12 . . . . -179.4(2) ?
C1 C2 C3 C4 . . . . -0.8(4) ?
C2 C3 C4 C5 . . . . -0.3(4) ?
C2 C3 C4 Cl1 . . . . 179.05(18) ?
C1 C6 C5 C4 . . . . -0.2(3) ?
C3 C4 C5 C6 . . . . 0.8(4) ?
Cl1 C4 C5 C6 . . . . -178.57(18) ?
C12 C11 C10 C9 . . . . 0.6(4) ?
C12 C11 C10 Cl2 . . . . 179.3(2) ?
C8 C9 C10 C11 . . . . -0.3(3) ?
C8 C9 C10 Cl2 . . . . -178.96(16) ?
C10 C11 C12 C13 . . . . -0.6(4) ?
C8 C13 C12 C11 . . . . 0.1(4) ?

loop_
_cod_related_entry_id
_cod_related_entry_database
_cod_related_entry_code
1 ChemSpider 307551
